data_7721107
loop_
_publ_author_name
'Yardan, Alper'

_publ_section_title
;
 A Ligand in the Metal Salt Sea: Extreme Metal-to-Ligand Ratios and the
 Thermodynamic Driving Force of the Halogen Bond
;
_journal_name_full 'Dalton Transactions'
_journal_paper_doi 10.1039/D6DT00722H
_journal_year 2026
_chemical_formula_moiety 'C18 H18 Br2 Cu2 N2 O8 S'
_chemical_formula_sum 'C18 H18 Br2 Cu2 N2 O8 S'
_chemical_formula_weight 709.312
_space_group_IT_number 2
_space_group_name_Hall '-P 1'
_space_group_name_H-M_alt 'P -1'
_symmetry_cell_setting triclinic
_symmetry_Int_Tables_number 2
_symmetry_space_group_name_Hall '-P 1'
_symmetry_space_group_name_H-M 'P -1'
_audit_creation_method expo2.3
_audit_update_record
;
2026-05-12 deposited with the CCDC.	2026-06-02 downloaded from the CCDC.
;
_cell_angle_alpha 106.10(2)
_cell_angle_beta 90.51(2)
_cell_angle_gamma 107.93(2)
_cell_formula_units_Z 2
_cell_length_a 17.159(4)
_cell_length_b 10.599(3)
_cell_length_c 10.619(3)
_cell_measurement_reflns_used 4189
_cell_measurement_temperature 298(2)
_cell_measurement_theta_max 29.998
_cell_measurement_theta_min 2.503
_cell_volume 1756.0(9)
_computing_structure_refinement EXPO2014
_computing_structure_solution EXPO2014
_diffrn_ambient_temperature 298(2)
_diffrn_measured_fraction_theta_full 1.000
_diffrn_measurement_device_type 'PANalytical EMPYREAN'
_diffrn_reflns_av_R_equivalents 0.000
_diffrn_reflns_number 4189
_diffrn_reflns_theta_full 29.998
_diffrn_reflns_theta_max 29.998
_diffrn_reflns_theta_min 2.503
_exptl_crystal_colour green
_exptl_crystal_density_diffrn 1.342
_exptl_crystal_density_method 'not measured'
_exptl_crystal_description 'microcrystalline powder'
_pd_proc_ls_prof_R_factor 0.1045
_pd_proc_ls_prof_wR_factor 0.1445
_refine_ls_goodness_of_fit_all 8.22
_cod_data_source_file d6dt00722h2.cif
_cod_data_source_block global
_cod_original_cell_volume 1755.8(5)
_cod_database_code 7721107
_diffrn_radiation_tube_anode Cu

loop_
_symmetry_equiv_pos_site_id
_symmetry_equiv_pos_as_xyz
1 'x, y, z'
2 '-x, -y, -z'

loop_
_atom_site_type_symbol
_atom_site_label
_atom_site_fract_x
_atom_site_fract_y
_atom_site_fract_z
_atom_site_U_iso_or_equiv
_atom_site_occupancy
_atom_site_adp_type
Cu Cu1 0.8070 0.3451 0.4874 0.0380 1.0000 Uiso
Br Br1 0.6140 -0.3416 0.0550 0.0380 1.0000 Uiso
O O1 0.8348 0.2016 0.3756 0.0380 1.0000 Uiso
N N1 0.6875 0.2605 0.4459 0.0380 1.0000 Uiso
C C1 0.7850 0.0876 0.3084 0.0380 1.0000 Uiso
C C2 0.8188 -0.0118 0.2382 0.0380 1.0000 Uiso
C C3 0.7674 -0.1363 0.1638 0.0380 1.0000 Uiso
C C4 0.6814 -0.1690 0.1572 0.0380 1.0000 Uiso
C C5 0.6437 -0.0780 0.2237 0.0380 1.0000 Uiso
C C6 0.6962 0.0522 0.3006 0.0380 1.0000 Uiso
C C7 0.6546 0.1440 0.3683 0.0380 1.0000 Uiso
C C8 0.6381 0.3384 0.5117 0.0380 1.0000 Uiso
C C9 0.5933 0.2893 0.6196 0.0380 1.0000 Uiso
H H1 0.8860 0.0149 0.2443 0.0456 1.0000 Uiso
H H2 0.7948 -0.2099 0.1104 0.0456 1.0000 Uiso
H H3 0.5765 -0.1033 0.2189 0.0456 1.0000 Uiso
H H4 0.5866 0.1048 0.3522 0.0456 1.0000 Uiso
H H5 0.6774 0.4437 0.5493 0.0456 1.0000 Uiso
H H6 0.5898 0.3335 0.4397 0.0456 1.0000 Uiso
H H7 0.7369 0.0176 0.5325 0.0456 1.0000 Uiso
H H8 1.0064 0.5532 1.0448 0.0456 1.0000 Uiso
H H9 0.6106 -0.1361 0.5914 0.0456 1.0000 Uiso
C C10 0.7169 0.0459 0.6299 0.0380 1.0000 Uiso
C C11 0.6455 -0.0405 0.6600 0.0380 1.0000 Uiso
H H10 0.9660 0.6509 0.8364 0.0456 1.0000 Uiso
Cu Cu2 0.8952 0.4204 0.7613 0.0380 1.0000 Uiso
O O2 0.8270 0.2454 0.6704 0.0380 1.0000 Uiso
C C12 0.7655 0.1692 0.7148 0.0380 1.0000 Uiso
O O3 0.9853 0.5887 0.8733 0.0380 1.0000 Uiso
C C13 0.9727 0.6092 1.0080 0.0380 1.0000 Uiso
C C14 0.6242 -0.0032 0.7920 0.0380 1.0000 Uiso
N N2 0.8480 0.4195 0.9271 0.0380 1.0000 Uiso
Br Br2 0.5274 -0.1172 0.8405 0.0380 1.0000 Uiso
C C15 0.7401 0.2045 0.8441 0.0380 1.0000 Uiso
H H11 0.9986 0.7156 1.0631 0.0456 1.0000 Uiso
C C16 0.8797 0.5520 1.0241 0.0380 1.0000 Uiso
C C17 0.6676 0.1224 0.8776 0.0380 1.0000 Uiso
C C18 0.7800 0.3309 0.9408 0.0380 1.0000 Uiso
H H12 0.8685 0.5465 1.1248 0.0456 1.0000 Uiso
H H13 0.6483 0.1512 0.9757 0.0456 1.0000 Uiso
H H14 0.7521 0.3486 1.0344 0.0456 1.0000 Uiso
H H15 0.8485 0.6189 1.0014 0.0456 1.0000 Uiso
S S1 0.9033 0.6051 0.5980 0.0380 1.0000 Uiso
O O4 0.9030 0.6737 0.7401 0.0380 1.0000 Uiso
O O5 0.9591 0.6806 0.5230 0.0380 1.0000 Uiso
O O6 0.8127 0.5425 0.5358 0.0380 1.0000 Uiso
O O7 0.9195 0.4670 0.5935 0.0380 1.0000 Uiso
O O8 0.5606 0.1491 0.5933 0.0380 1.0000 Uiso
H H16 0.6391 0.3341 0.7064 0.0456 1.0000 Uiso
H H17 0.5411 0.3276 0.6426 0.0456 1.0000 Uiso
H H18 0.5788 0.1082 0.5107 0.0456 1.0000 Uiso

loop_
_atom_site_aniso_label
_atom_site_aniso_U_11
_atom_site_aniso_U_22
_atom_site_aniso_U_33
_atom_site_aniso_U_23
_atom_site_aniso_U_13
_atom_site_aniso_U_12
Cu1 0.0340 0.0340 0.0340 0.0000 0.0000 0.0000
Cu2 0.0340 0.0340 0.0340 0.0000 0.0000 0.0000
Br1 0.0340 0.0340 0.0340 0.0000 0.0000 0.0000
Br2 0.0340 0.0340 0.0340 0.0000 0.0000 0.0000
S1 0.0340 0.0340 0.0340 0.0000 0.0000 0.0000
O1 0.0340 0.0340 0.0340 0.0000 0.0000 0.0000
O2 0.0340 0.0340 0.0340 0.0000 0.0000 0.0000
O3 0.0340 0.0340 0.0340 0.0000 0.0000 0.0000
O4 0.0340 0.0340 0.0340 0.0000 0.0000 0.0000
O5 0.0340 0.0340 0.0340 0.0000 0.0000 0.0000
O6 0.0340 0.0340 0.0340 0.0000 0.0000 0.0000
O7 0.0340 0.0340 0.0340 0.0000 0.0000 0.0000
O8 0.0340 0.0340 0.0340 0.0000 0.0000 0.0000
N1 0.0340 0.0340 0.0340 0.0000 0.0000 0.0000
N2 0.0340 0.0340 0.0340 0.0000 0.0000 0.0000
C1 0.0340 0.0340 0.0340 0.0000 0.0000 0.0000
C2 0.0340 0.0340 0.0340 0.0000 0.0000 0.0000
C3 0.0340 0.0340 0.0340 0.0000 0.0000 0.0000
C4 0.0340 0.0340 0.0340 0.0000 0.0000 0.0000
C5 0.0340 0.0340 0.0340 0.0000 0.0000 0.0000
C6 0.0340 0.0340 0.0340 0.0000 0.0000 0.0000
C7 0.0340 0.0340 0.0340 0.0000 0.0000 0.0000
C8 0.0340 0.0340 0.0340 0.0000 0.0000 0.0000
C9 0.0340 0.0340 0.0340 0.0000 0.0000 0.0000
C10 0.0340 0.0340 0.0340 0.0000 0.0000 0.0000
C11 0.0340 0.0340 0.0340 0.0000 0.0000 0.0000
C12 0.0340 0.0340 0.0340 0.0000 0.0000 0.0000
C13 0.0340 0.0340 0.0340 0.0000 0.0000 0.0000
C14 0.0340 0.0340 0.0340 0.0000 0.0000 0.0000
C15 0.0340 0.0340 0.0340 0.0000 0.0000 0.0000
C16 0.0340 0.0340 0.0340 0.0000 0.0000 0.0000
C17 0.0340 0.0340 0.0340 0.0000 0.0000 0.0000
C18 0.0340 0.0340 0.0340 0.0000 0.0000 0.0000

loop_
_atom_type_symbol
_atom_type_description
_atom_type_scat_source
H Hydrogen 'International Tables Vol C Tables 4.2.6.8 and 6.1.1.4'
C Carbon 'International Tables Vol C Tables 4.2.6.8 and 6.1.1.4'
N Nitrogen 'International Tables Vol C Tables 4.2.6.8 and 6.1.1.4'
O Oxygen 'International Tables Vol C Tables 4.2.6.8 and 6.1.1.4'
S Sulphur 'International Tables Vol C Tables 4.2.6.8 and 6.1.1.4'
Cu Copper 'International Tables Vol C Tables 4.2.6.8 and 6.1.1.4'
Br Bromine 'International Tables Vol C Tables 4.2.6.8 and 6.1.1.4'

loop_
_diffrn_radiation_wavelength
_diffrn_radiation_wavelength_wt
1.54060 1.00000
1.54443 0.50000

loop_
_geom_angle_atom_site_label_1
_geom_angle_atom_site_label_2
_geom_angle_atom_site_label_3
_geom_angle
_geom_angle_site_symmetry_1
_geom_angle_site_symmetry_3
O1 Cu1 N1 96.65 . .
O1 Cu1 O2 86.93 . .
O1 Cu1 O6 148.01 . .
O1 Cu1 O7 101.33 . .
Cu1 O1 C1 125.66 . .
N1 Cu1 O2 99.27 . .
N1 Cu1 O6 98.38 . .
N1 Cu1 O7 159.62 . .
Cu1 N1 C7 123.17 . .
Cu1 N1 C8 117.02 . .
O2 Cu1 O6 118.03 . .
O2 Cu1 O7 72.42 . .
Cu1 O2 Cu2 87.04 . .
Cu1 O2 C12 122.07 . .
O6 Cu1 O7 70.91 . .
Cu1 O6 S1 97.00 . .
Cu1 O7 Cu2 97.16 . .
Cu1 O7 S1 93.11 . .
Br1 C4 C3 120.19 . .
Br1 C4 C5 117.08 . .
O1 C1 C2 116.71 . .
O1 C1 C6 124.80 . .
C7 N1 C8 119.80 . .
N1 C7 C6 125.80 . .
N1 C7 H4 117.74 . .
N1 C8 C9 115.88 . .
N1 C8 H5 106.83 . .
N1 C8 H6 109.02 . .
C2 C1 C6 118.48 . .
C1 C2 C3 118.75 . .
C1 C2 H1 118.49 . .
C1 C6 C5 122.03 . .
C1 C6 C7 123.69 . .
C3 C2 H1 122.75 . .
C2 C3 C4 122.05 . .
C2 C3 H2 117.20 . .
C4 C3 H2 120.75 . .
C3 C4 C5 122.73 . .
C4 C5 C6 115.95 . .
C4 C5 H3 122.95 . .
C6 C5 H3 121.10 . .
C5 C6 C7 114.27 . .
C6 C7 H4 116.42 . .
C9 C8 H5 110.68 . .
C9 C8 H6 105.62 . .
C8 C9 O8 115.37 . .
C8 C9 H16 104.82 . .
C8 C9 H17 112.30 . .
H5 C8 H6 108.64 . .
O8 C9 H16 111.10 . .
O8 C9 H17 104.62 . .
C9 O8 H18 106.91 . .
H16 C9 H17 108.58 . .
H7 C10 C11 119.54 . .
H7 C10 C12 115.74 . .
H8 C13 O3 106.29 . .
H8 C13 H11 106.77 . .
H8 C13 C16 110.22 . .
H9 C11 C10 121.88 . .
H9 C11 C14 120.31 . .
C11 C10 C12 124.71 . .
C10 C11 C14 117.55 . .
C10 C12 O2 118.29 . .
C10 C12 C15 115.55 . .
C11 C14 Br2 119.83 . .
C11 C14 C17 119.67 . .
H10 O3 Cu2 91.43 . .
H10 O3 C13 111.55 . .
O2 Cu2 O3 166.99 . .
O2 Cu2 N2 94.58 . .
O2 Cu2 O7 91.04 . .
Cu2 O2 C12 126.05 . .
O3 Cu2 N2 84.31 . .
O3 Cu2 O7 94.56 . .
Cu2 O3 C13 109.89 . .
N2 Cu2 O7 159.12 . .
Cu2 N2 C16 111.64 . .
Cu2 N2 C18 125.23 . .
Cu2 O7 S1 110.51 . .
O2 C12 C15 126.08 . .
C12 C15 C17 121.58 . .
C12 C15 C18 122.90 . .
O3 C13 H11 111.21 . .
O3 C13 C16 110.70 . .
H11 C13 C16 111.45 . .
C13 C16 N2 106.58 . .
C13 C16 H12 112.68 . .
C13 C16 H15 109.26 . .
Br2 C14 C17 119.99 . .
C14 C17 C15 120.16 . .
C14 C17 H13 118.54 . .
C16 N2 C18 119.94 . .
N2 C16 H12 112.54 . .
N2 C16 H15 107.43 . .
N2 C18 C15 123.65 . .
N2 C18 H14 120.28 . .
C17 C15 C18 115.09 . .
C15 C17 H13 120.93 . .
C15 C18 H14 115.95 . .
H12 C16 H15 108.20 . .
O4 S1 O5 118.54 . .
O4 S1 O6 107.54 . .
O4 S1 O7 104.60 . .
O5 S1 O6 114.32 . .
O5 S1 O7 111.23 . .
O6 S1 O7 98.32 . .

loop_
_geom_bond_atom_site_label_1
_geom_bond_atom_site_label_2
_geom_bond_distance
_geom_bond_site_symmetry_2
Cu1 O1 1.846045 .
Cu1 N1 1.957235 .
Cu1 O2 2.522580 .
Cu1 O6 1.981388 .
Cu1 O7 2.069536 .
Br1 C4 1.854315 .
O1 C1 1.254613 .
N1 C7 1.232885 .
N1 C8 1.418117 .
C1 C2 1.397239 .
C1 C6 1.447138 .
C2 C3 1.354517 .
C2 H1 1.096148 .
C3 C4 1.403153 .
C3 H2 1.066944 .
C4 C5 1.364542 .
C5 C6 1.406967 .
C5 H3 1.097868 .
C6 C7 1.423013 .
C7 H4 1.105664 .
C8 C9 1.507854 .
C8 H5 1.070083 .
C8 H6 1.102006 .
C9 O8 1.361843 .
C9 H16 1.099683 .
C9 H17 1.095869 .
H7 C10 1.083532 .
H8 C13 1.084608 .
H9 C11 1.060865 .
C10 C11 1.386261 .
C10 C12 1.370531 .
C11 C14 1.430103 .
H10 O3 0.986485 .
Cu2 O2 1.841933 .
Cu2 O3 2.020043 .
Cu2 N2 1.945352 .
Cu2 O7 1.991490 .
O2 C12 1.296790 .
C12 C15 1.429258 .
O3 C13 1.414794 .
C13 H11 1.063596 .
C13 C16 1.551621 .
C14 Br2 1.899726 .
C14 C17 1.363388 .
N2 C16 1.430448 .
N2 C18 1.291185 .
C15 C17 1.394561 .
C15 C18 1.406139 .
C16 H12 1.102451 .
C16 H15 1.083793 .
C17 H13 1.085812 .
C18 H14 1.100724 .
S1 O4 1.483568 .
S1 O5 1.444326 .
S1 O6 1.547366 .
S1 O7 1.560029 .
O8 H18 0.966491 .

loop_
_geom_torsion_atom_site_label_1
_geom_torsion_atom_site_label_2
_geom_torsion_atom_site_label_3
_geom_torsion_atom_site_label_4
_geom_torsion
_geom_torsion_site_symmetry_1
_geom_torsion_site_symmetry_2
_geom_torsion_site_symmetry_3
_geom_torsion_site_symmetry_4
N1 Cu1 O1 C1 -4.62 . . . .
O2 Cu1 O1 C1 94.36 . . . .
O6 Cu1 O1 C1 -122.25 . . . .
O7 Cu1 O1 C1 165.74 . . . .
O1 Cu1 N1 C7 1.67 . . . .
O1 Cu1 N1 C8 -179.53 . . . .
O2 Cu1 N1 C7 -86.29 . . . .
O2 Cu1 N1 C8 92.51 . . . .
O6 Cu1 N1 C7 153.35 . . . .
O6 Cu1 N1 C8 -27.84 . . . .
O7 Cu1 N1 C7 -150.20 . . . .
O7 Cu1 N1 C8 28.61 . . . .
O1 Cu1 O2 Cu2 128.27 . . . .
O1 Cu1 O2 C12 -100.20 . . . .
N1 Cu1 O2 Cu2 -135.48 . . . .
N1 Cu1 O2 C12 -3.95 . . . .
O6 Cu1 O2 Cu2 -30.75 . . . .
O6 Cu1 O2 C12 100.78 . . . .
O7 Cu1 O2 Cu2 25.37 . . . .
O7 Cu1 O2 C12 156.90 . . . .
O1 Cu1 O6 S1 -75.13 . . . .
N1 Cu1 O6 S1 167.67 . . . .
O2 Cu1 O6 S1 62.43 . . . .
O7 Cu1 O6 S1 5.56 . . . .
O1 Cu1 O7 Cu2 -106.57 . . . .
O1 Cu1 O7 S1 142.30 . . . .
N1 Cu1 O7 Cu2 44.90 . . . .
N1 Cu1 O7 S1 -66.23 . . . .
O2 Cu1 O7 Cu2 -23.50 . . . .
O2 Cu1 O7 S1 -134.63 . . . .
O6 Cu1 O7 Cu2 105.65 . . . .
O6 Cu1 O7 S1 -5.48 . . . .
Cu1 O1 C1 C2 -174.86 . . . .
Cu1 O1 C1 C6 4.10 . . . .
Cu1 N1 C7 C6 1.91 . . . .
Cu1 N1 C7 H4 179.36 . . . .
C8 N1 C7 C6 -176.87 . . . .
C8 N1 C7 H4 0.59 . . . .
Cu1 N1 C8 C9 -105.93 . . . .
Cu1 N1 C8 H5 17.91 . . . .
Cu1 N1 C8 H6 135.14 . . . .
C7 N1 C8 C9 72.92 . . . .
C7 N1 C8 H5 -163.24 . . . .
C7 N1 C8 H6 -46.01 . . . .
O1 C1 C2 C3 -179.78 . . . .
O1 C1 C2 H1 -0.82 . . . .
C6 C1 C2 C3 1.20 . . . .
C6 C1 C2 H1 -179.84 . . . .
O1 C1 C6 C5 -179.62 . . . .
O1 C1 C6 C7 0.52 . . . .
C2 C1 C6 C5 -0.68 . . . .
C2 C1 C6 C7 179.45 . . . .
C1 C2 C3 C4 -1.19 . . . .
C1 C2 C3 H2 179.35 . . . .
H1 C2 C3 C4 179.90 . . . .
H1 C2 C3 H2 0.44 . . . .
C2 C3 C4 Br1 -179.46 . . . .
C2 C3 C4 C5 0.62 . . . .
H2 C3 C4 Br1 -0.02 . . . .
H2 C3 C4 C5 -179.95 . . . .
Br1 C4 C5 C6 -179.98 . . . .
Br1 C4 C5 H3 0.15 . . . .
C3 C4 C5 C6 -0.05 . . . .
C3 C4 C5 H3 -179.92 . . . .
C4 C5 C6 C1 0.10 . . . .
C4 C5 C6 C7 180.00 . . . .
H3 C5 C6 C1 180.00 . . . .
H3 C5 C6 C7 -0.15 . . . .
C1 C6 C7 N1 -3.79 . . . .
C1 C6 C7 H4 178.73 . . . .
C5 C6 C7 N1 176.34 . . . .
C5 C6 C7 H4 -1.14 . . . .
N1 C8 C9 O8 -40.25 . . . .
N1 C8 C9 H16 82.28 . . . .
N1 C8 C9 H17 -160.02 . . . .
H5 C8 C9 O8 -162.06 . . . .
H5 C8 C9 H16 -39.53 . . . .
H5 C8 C9 H17 78.17 . . . .
H6 C8 C9 O8 80.53 . . . .
H6 C8 C9 H16 -156.94 . . . .
H6 C8 C9 H17 -39.24 . . . .
C8 C9 O8 H18 6.24 . . . .
H16 C9 O8 H18 -112.88 . . . .
H17 C9 O8 H18 130.14 . . . .
H7 C10 C11 H9 2.23 . . . .
H7 C10 C11 C14 176.39 . . . .
C12 C10 C11 H9 -178.76 . . . .
C12 C10 C11 C14 -4.61 . . . .
H7 C10 C12 O2 4.54 . . . .
H7 C10 C12 C15 -178.56 . . . .
C11 C10 C12 O2 -174.50 . . . .
C11 C10 C12 C15 2.40 . . . .
H9 C11 C14 Br2 -5.55 . . . .
H9 C11 C14 C17 -177.35 . . . .
C10 C11 C14 Br2 -179.80 . . . .
C10 C11 C14 C17 8.40 . . . .
O3 Cu2 O2 Cu1 -140.70 . . . .
O3 Cu2 O2 C12 90.99 . . . .
N2 Cu2 O2 Cu1 134.75 . . . .
N2 Cu2 O2 C12 6.43 . . . .
O7 Cu2 O2 Cu1 -25.12 . . . .
O7 Cu2 O2 C12 -153.44 . . . .
O2 Cu2 O3 H10 166.31 . . . .
O2 Cu2 O3 C13 -80.13 . . . .
N2 Cu2 O3 H10 -107.97 . . . .
N2 Cu2 O3 C13 5.59 . . . .
O7 Cu2 O3 H10 51.09 . . . .
O7 Cu2 O3 C13 164.66 . . . .
O2 Cu2 N2 C16 -172.69 . . . .
O2 Cu2 N2 C18 -13.04 . . . .
O3 Cu2 N2 C16 20.32 . . . .
O3 Cu2 N2 C18 179.97 . . . .
O7 Cu2 N2 C16 -67.56 . . . .
O7 Cu2 N2 C18 92.09 . . . .
O2 Cu2 O7 Cu1 31.38 . . . .
O2 Cu2 O7 S1 127.44 . . . .
O3 Cu2 O7 Cu1 -160.37 . . . .
O3 Cu2 O7 S1 -64.32 . . . .
N2 Cu2 O7 Cu1 -74.38 . . . .
N2 Cu2 O7 S1 21.67 . . . .
Cu1 O2 C12 C10 62.20 . . . .
Cu1 O2 C12 C15 -114.34 . . . .
Cu2 O2 C12 C10 174.58 . . . .
Cu2 O2 C12 C15 -1.96 . . . .
C10 C12 C15 C17 -3.96 . . . .
C10 C12 C15 C18 -176.07 . . . .
O2 C12 C15 C17 172.67 . . . .
O2 C12 C15 C18 0.55 . . . .
H10 O3 C13 H8 -168.71 . . . .
H10 O3 C13 H11 -52.88 . . . .
H10 O3 C13 C16 71.60 . . . .
Cu2 O3 C13 H8 91.42 . . . .
Cu2 O3 C13 H11 -152.74 . . . .
Cu2 O3 C13 C16 -28.27 . . . .
H8 C13 C16 N2 -72.97 . . . .
H8 C13 C16 H12 50.93 . . . .
H8 C13 C16 H15 171.24 . . . .
O3 C13 C16 N2 44.33 . . . .
O3 C13 C16 H12 168.24 . . . .
O3 C13 C16 H15 -71.46 . . . .
H11 C13 C16 N2 168.66 . . . .
H11 C13 C16 H12 -67.43 . . . .
H11 C13 C16 H15 52.88 . . . .
C11 C14 C17 C15 -10.21 . . . .
C11 C14 C17 H13 176.67 . . . .
Br2 C14 C17 C15 178.01 . . . .
Br2 C14 C17 H13 4.88 . . . .
Cu2 N2 C16 C13 -39.23 . . . .
Cu2 N2 C16 H12 -163.23 . . . .
Cu2 N2 C16 H15 77.78 . . . .
C18 N2 C16 C13 159.91 . . . .
C18 N2 C16 H12 35.91 . . . .
C18 N2 C16 H15 -83.09 . . . .
Cu2 N2 C18 C15 15.16 . . . .
Cu2 N2 C18 H14 -169.02 . . . .
C16 N2 C18 C15 173.25 . . . .
C16 N2 C18 H14 -10.93 . . . .
C12 C15 C17 C14 8.10 . . . .
C12 C15 C17 H13 -178.94 . . . .
C18 C15 C17 C14 -179.21 . . . .
C18 C15 C17 H13 -6.25 . . . .
C12 C15 C18 N2 -7.79 . . . .
C12 C15 C18 H14 176.22 . . . .
C17 C15 C18 N2 179.62 . . . .
C17 C15 C18 H14 3.64 . . . .
O4 S1 O6 Cu1 -115.31 . . . .
O5 S1 O6 Cu1 110.83 . . . .
O7 S1 O6 Cu1 -7.05 . . . .
O4 S1 O7 Cu1 117.37 . . . .
O4 S1 O7 Cu2 18.53 . . . .
O5 S1 O7 Cu1 -113.52 . . . .
O5 S1 O7 Cu2 147.65 . . . .
O6 S1 O7 Cu1 6.71 . . . .
O6 S1 O7 Cu2 -92.13 . . . .
